data_2219789
loop_
_publ_author_name
'Sonnauer, Andreas'
'Lieb, Alexandra'
'Stock, Norbert'

_publ_section_title
;Poly[[diaqua-\m~2~-hydroxido-(\m~7~-2-phosphonatoethanesulfonato)dicopper(II)]
 trihydrate]
;
_journal_coeditor_code BT2803
_journal_issue 11
_journal_name_full 'Acta Crystallographica Section E'
_journal_page_first m1417
_journal_page_last m1418
_journal_paper_doi 10.1107/S1600536808033229
_journal_volume 64
_journal_year 2008
_chemical_formula_iupac '[Cu2 (C2 H4 O6 P S) (O H) (H2 O)2] , 3H2 O'
_chemical_formula_moiety 'C2 H9 Cu2 O9 P S , 3H2 O'
_chemical_formula_sum 'C2 H15 Cu2 O12 P S'
_chemical_formula_weight 421.25
_chemical_name_systematic
;Poly[[diaqua-\m~2~-hydroxido-(\m~7~-2-phosphonatoethanesulfonato)dicopper(II)]
trihydrate]
;
_space_group_IT_number 14
_symmetry_cell_setting monoclinic
_symmetry_space_group_name_Hall '-P 2yn'
_symmetry_space_group_name_H-M 'P 1 21/n 1'
_atom_sites_solution_hydrogens geom
_atom_sites_solution_primary direct
_atom_sites_solution_secondary difmap
_audit_creation_method SHELXL97
_cell_angle_alpha 90.00
_cell_angle_beta 105.07(3)
_cell_angle_gamma 90.00
_cell_formula_units_Z 4
_cell_length_a 10.553(2)
_cell_length_b 7.1312(14)
_cell_length_c 15.791(3)
_cell_measurement_pressure 101.3
_cell_measurement_reflns_used 30417
_cell_measurement_temperature 120(2)
_cell_measurement_theta_max 33.14
_cell_measurement_theta_min 2.91
_cell_volume 1147.5(4)
_computing_cell_refinement 'DENZO (Otwinowski & Minor, 1997) and COLLECT (Nonius, 1998)'
_computing_data_collection 'COLLECT (Nonius, 1998)'
_computing_data_reduction 'DENZO (Otwinowski & Minor, 1997) and COLLECT (Nonius, 1998)'
_computing_molecular_graphics 'DIAMOND (Brandenburg & Putz, 1999)'
_computing_publication_material 'publCIF (Westrip, 2008)'
_computing_structure_refinement 'SHELXL97 (Sheldrick, 2008)'
_computing_structure_solution 'SHELXS97 (Sheldrick, 2008)'
_diffrn_ambient_temperature 293(2)
_diffrn_detector_area_resol_mean 4096
_diffrn_measured_fraction_theta_full 0.996
_diffrn_measured_fraction_theta_max 0.996
_diffrn_measurement_device_type 'Bruker Nonius APEXII CCD'
_diffrn_measurement_method '\f and \w'
_diffrn_radiation_monochromator '10cm confocal mirrors'
_diffrn_radiation_source 'Bruker Nonius FR591 rotating-anode'
_diffrn_radiation_type MoK\a
_diffrn_radiation_wavelength 0.71073
_diffrn_reflns_av_R_equivalents 0.0609
_diffrn_reflns_av_sigmaI/netI 0.0410
_diffrn_reflns_limit_h_max 16
_diffrn_reflns_limit_h_min -15
_diffrn_reflns_limit_k_max 10
_diffrn_reflns_limit_k_min -10
_diffrn_reflns_limit_l_max 24
_diffrn_reflns_limit_l_min -24
_diffrn_reflns_number 20855
_diffrn_reflns_theta_full 33.13
_diffrn_reflns_theta_max 33.13
_diffrn_reflns_theta_min 3.15
_diffrn_standards_decay_% 0
_diffrn_standards_interval_time 0
_diffrn_standards_number 0
_exptl_absorpt_coefficient_mu 4.087
_exptl_absorpt_correction_T_max 0.922
_exptl_absorpt_correction_T_min 0.783
_exptl_absorpt_correction_type multi-scan
_exptl_absorpt_process_details '(SADABS; Sheldrick, 2007)'
_exptl_crystal_colour colourless
_exptl_crystal_density_diffrn 2.438
_exptl_crystal_density_method 'not measured'
_exptl_crystal_description plate
_exptl_crystal_F_000 848
_exptl_crystal_size_max 0.16
_exptl_crystal_size_mid 0.05
_exptl_crystal_size_min 0.02
_refine_diff_density_max 0.745
_refine_diff_density_min -0.776
_refine_ls_extinction_method none
_refine_ls_goodness_of_fit_ref 1.106
_refine_ls_hydrogen_treatment constr
_refine_ls_matrix_type full
_refine_ls_number_constraints 0
_refine_ls_number_parameters 163
_refine_ls_number_reflns 4352
_refine_ls_number_restraints 0
_refine_ls_restrained_S_all 1.106
_refine_ls_R_factor_all 0.0641
_refine_ls_R_factor_gt 0.0472
_refine_ls_shift/su_max 0.000
_refine_ls_shift/su_mean 0.000
_refine_ls_structure_factor_coef Fsqd
_refine_ls_weighting_details 'calc w = 1/[\s^2^(Fo^2^)+7.2829P] where P=(Fo^2^+2Fc^2^)/3'
_refine_ls_weighting_scheme calc
_refine_ls_wR_factor_gt 0.0821
_refine_ls_wR_factor_ref 0.0886
_reflns_number_gt 3542
_reflns_number_total 4352
_reflns_threshold_expression I>2\s(I)
_cod_data_source_file bt2803.cif
_cod_data_source_block I
_cod_original_sg_symbol_H-M 'P 21/n'
_cod_database_code 2219789
_cod_database_fobs_code 2219789

loop_
_symmetry_equiv_pos_as_xyz
'x, y, z'
'-x+1/2, y+1/2, -z+1/2'
'-x, -y, -z'
'x-1/2, -y-1/2, z-1/2'

loop_
_atom_site_type_symbol
_atom_site_label
_atom_site_fract_x
_atom_site_fract_y
_atom_site_fract_z
_atom_site_U_iso_or_equiv
_atom_site_adp_type
_atom_site_calc_flag
_atom_site_refinement_flags
_atom_site_occupancy
Cu Cu1 0.82890(4) 0.68693(6) 0.59499(2) 0.00711(8) Uani d . 1
Cu Cu2 0.75171(4) 0.93431(6) 0.75238(3) 0.00646(8) Uani d . 1
P P1 0.55820(7) 0.69233(12) 0.62006(5) 0.00591(13) Uani d . 1
O O1 0.5805(2) 0.5079(3) 0.67215(15) 0.0087(4) Uani d . 1
O O2 0.5796(2) 0.8648(3) 0.68088(14) 0.0082(4) Uani d . 1
O O3 0.6414(2) 0.7048(3) 0.55453(14) 0.0080(4) Uani d . 1
S S1 0.18276(7) 0.82114(11) 0.43204(5) 0.00632(12) Uani d . 1
O O4 0.1526(2) 0.9848(3) 0.37393(15) 0.0099(4) Uani d . 1
O O5 0.1833(2) 0.6481(3) 0.38242(15) 0.0097(4) Uani d . 1
O O6 0.0958(2) 0.8096(4) 0.49057(15) 0.0123(4) Uani d . 1
C C1 0.3885(3) 0.6862(5) 0.56008(19) 0.0083(5) Uani d . 1
H H1A 0.3725 0.5717 0.5258 0.010 Uiso calc R 1
H H1B 0.3350 0.6820 0.6015 0.010 Uiso calc R 1
C C2 0.3448(3) 0.8532(4) 0.4986(2) 0.0096(5) Uani d . 1
H H2A 0.4044 0.8679 0.4615 0.012 Uiso calc R 1
H H2B 0.3486 0.9667 0.5330 0.012 Uiso calc R 1
O O7 0.8254(2) 0.6840(3) 0.72394(13) 0.0067(4) Uani d . 1
H H7 0.9031 0.6654 0.7482 0.010 Uiso d R 1
O OW1 0.8352(2) 0.6968(4) 0.47036(15) 0.0138(5) Uani d . 1
H H1O1 0.8932 0.7573 0.4569 0.021 Uiso d R 1
H H1O2 1.0598 0.7033 0.5919 0.021 Uiso d R 1
O OW2 1.0209(2) 0.6627(3) 0.62678(14) 0.0106(4) Uani d . 1
H H2O1 0.7633 0.7017 0.4347 0.016 Uiso d R 1
H H2O2 1.0403 0.5590 0.6487 0.016 Uiso d R 1
O OW3 0.3840(2) 0.2617(4) 0.66291(16) 0.0153(5) Uani d . 1
H H1O3 0.4395 0.3368 0.6564 0.023 Uiso d R 1
H H2O3 0.3752 0.3195 0.7059 0.023 Uiso d R 1
O OW4 0.1112(2) 0.3811(4) 0.73327(16) 0.0147(5) Uani d . 1
H H1O4 0.1639 0.4569 0.7617 0.022 Uiso d R 1
H H2O4 0.0512 0.3840 0.7574 0.022 Uiso d R 1
O OW5 0.1476(3) 1.0144(4) 0.6947(2) 0.0227(6) Uani d . 1
H H1O5 0.0800 0.9714 0.6626 0.034 Uiso d R 1
H H2O5 0.1251 1.1196 0.7059 0.034 Uiso d R 1

loop_
_atom_site_aniso_label
_atom_site_aniso_U_11
_atom_site_aniso_U_22
_atom_site_aniso_U_33
_atom_site_aniso_U_12
_atom_site_aniso_U_13
_atom_site_aniso_U_23
Cu1 0.00682(16) 0.00862(17) 0.00601(15) -0.00029(14) 0.00186(12) 0.00002(13)
Cu2 0.00614(15) 0.00526(15) 0.00695(15) -0.00005(12) -0.00012(11) -0.00153(12)
P1 0.0060(3) 0.0054(3) 0.0054(3) -0.0002(3) -0.0003(2) -0.0005(3)
O1 0.0066(10) 0.0079(10) 0.0096(10) -0.0010(8) -0.0014(8) 0.0024(8)
O2 0.0094(10) 0.0059(9) 0.0083(9) -0.0011(8) 0.0001(8) -0.0021(7)
O3 0.0061(9) 0.0104(10) 0.0069(9) 0.0002(8) 0.0008(7) -0.0003(8)
S1 0.0069(3) 0.0057(3) 0.0059(3) 0.0002(2) 0.0007(2) 0.0003(2)
O4 0.0107(10) 0.0070(10) 0.0106(10) 0.0008(8) 0.0003(8) 0.0016(8)
O5 0.0124(10) 0.0064(10) 0.0093(9) 0.0006(8) 0.0008(8) -0.0013(8)
O6 0.0105(10) 0.0144(11) 0.0122(10) 0.0006(9) 0.0036(8) 0.0017(9)
C1 0.0067(12) 0.0080(12) 0.0090(11) -0.0011(11) -0.0002(9) 0.0005(11)
C2 0.0095(13) 0.0085(13) 0.0099(12) -0.0014(10) 0.0007(10) 0.0008(10)
O7 0.0069(9) 0.0050(9) 0.0077(8) 0.0004(8) 0.0010(7) 0.0000(8)
OW1 0.0091(10) 0.0230(13) 0.0085(9) -0.0046(10) 0.0010(8) 0.0012(9)
OW2 0.0121(10) 0.0114(11) 0.0102(9) 0.0001(8) 0.0061(8) 0.0016(8)
OW3 0.0141(11) 0.0161(12) 0.0146(11) -0.0034(9) 0.0019(9) 0.0018(9)
OW4 0.0126(11) 0.0165(12) 0.0164(11) 0.0000(9) 0.0063(9) 0.0016(9)
OW5 0.0161(13) 0.0183(13) 0.0310(15) -0.0033(11) 0.0010(11) -0.0078(12)

loop_
_atom_type_symbol
_atom_type_description
_atom_type_scat_dispersion_real
_atom_type_scat_dispersion_imag
_atom_type_scat_source
C C 0.0033 0.0016 'International Tables Vol C Tables 4.2.6.8 and 6.1.1.4'
H H 0.0000 0.0000 'International Tables Vol C Tables 4.2.6.8 and 6.1.1.4'
O O 0.0106 0.0060 'International Tables Vol C Tables 4.2.6.8 and 6.1.1.4'
P P 0.1023 0.0942 'International Tables Vol C Tables 4.2.6.8 and 6.1.1.4'
S S 0.1246 0.1234 'International Tables Vol C Tables 4.2.6.8 and 6.1.1.4'
Cu Cu 0.3201 1.2651 'International Tables Vol C Tables 4.2.6.8 and 6.1.1.4'

loop_
_geom_angle_atom_site_label_1
_geom_angle_atom_site_label_2
_geom_angle_atom_site_label_3
_geom_angle_site_symmetry_1
_geom_angle_site_symmetry_3
_geom_angle
O3 Cu1 OW2 . . 175.39(9)
O3 Cu1 OW1 . . 88.01(10)
OW2 Cu1 OW1 . . 87.60(10)
O3 Cu1 O7 . . 92.77(9)
OW2 Cu1 O7 . . 91.66(9)
OW1 Cu1 O7 . . 178.32(10)
O3 Cu1 O4 . 3_676 91.45(9)
OW2 Cu1 O4 . 3_676 90.56(9)
OW1 Cu1 O4 . 3_676 98.45(10)
O7 Cu1 O4 . 3_676 80.05(9)
O3 Cu1 O5 . 3_666 91.43(9)
OW2 Cu1 O5 . 3_666 88.08(9)
OW1 Cu1 O5 . 3_666 101.37(10)
O7 Cu1 O5 . 3_666 80.11(8)
O4 Cu1 O5 3_676 3_666 160.06(8)
O1 Cu2 O2 2_656 . 177.30(10)
O1 Cu2 O7 2_656 2_656 89.73(9)
O2 Cu2 O7 . 2_656 88.38(9)
O1 Cu2 O7 2_656 . 91.86(9)
O2 Cu2 O7 . . 90.07(9)
O7 Cu2 O7 2_656 . 177.92(2)
O1 Cu2 O5 2_656 4_676 88.29(9)
O2 Cu2 O5 . 4_676 89.48(9)
O7 Cu2 O5 2_656 4_676 80.47(8)
O7 Cu2 O5 . 4_676 100.90(8)
O3 P1 O1 . 1 112.24(13)
O3 P1 O1 . . 112.24(13)
O3 P1 O2 . . 111.09(13)
O1 P1 O2 1 . 111.86(12)
O1 P1 O2 . . 111.86(12)
O3 P1 C1 . . 108.35(13)
O1 P1 C1 1 . 104.75(14)
O1 P1 C1 . . 104.75(14)
O2 P1 C1 . . 108.21(14)
P1 O1 Cu2 . 2_646 123.42(14)
P1 O2 Cu2 . . 122.06(14)
P1 O3 Cu1 . . 119.75(13)
O5 S1 O6 . . 112.38(15)
O5 S1 O4 . . 111.51(13)
O6 S1 O4 . . 111.70(14)
O5 S1 C2 . . 106.77(15)
O6 S1 C2 . . 107.42(14)
O4 S1 C2 . . 106.68(14)
S1 O4 Cu1 . 3_676 131.14(14)
S1 O5 Cu2 . 4_575 134.67(14)
S1 O5 Cu1 . 3_666 138.17(14)
Cu2 O5 Cu1 4_575 3_666 85.68(7)
C2 C1 P1 . . 114.3(2)
C2 C1 H1A . . 108.7
P1 C1 H1A . . 108.7
C2 C1 H1B . . 108.7
P1 C1 H1B . . 108.7
H1A C1 H1B . . 107.6
C1 C2 S1 . . 111.2(2)
C1 C2 H2A . . 109.4
S1 C2 H2A . . 109.4
C1 C2 H2B . . 109.4
S1 C2 H2B . . 109.4
H2A C2 H2B . . 108.0
Cu2 O7 Cu2 2_646 . 122.09(10)
Cu2 O7 Cu1 2_646 . 107.67(10)
Cu2 O7 Cu1 . . 108.43(10)
Cu2 O7 H7 2_646 . 99.9
Cu2 O7 H7 . . 115.5
Cu1 O7 H7 . . 101.1
Cu1 OW1 H1O1 . . 119.6
Cu1 OW1 H2O1 . . 114.7
H1O1 OW1 H2O1 . . 114.8
Cu1 OW2 H1O2 . . 117.4
Cu1 OW2 H2O2 . . 108.3
H1O2 OW2 H2O2 . . 119.3
H1O3 OW3 H2O3 . . 90.8
H1O4 OW4 H2O4 . . 103.0
H1O5 OW5 H2O5 . . 102.8

loop_
_geom_bond_atom_site_label_1
_geom_bond_atom_site_label_2
_geom_bond_site_symmetry_2
_geom_bond_distance
Cu1 O3 . 1.919(2)
Cu1 OW2 . 1.965(2)
Cu1 OW1 . 1.988(2)
Cu1 O7 . 2.046(2)
Cu1 O4 3_676 2.389(2)
Cu1 O5 3_666 2.424(2)
Cu2 O1 2_656 1.932(2)
Cu2 O2 . 1.937(2)
Cu2 O7 2_656 2.033(2)
Cu2 O7 . 2.043(2)
Cu2 O5 4_676 2.420(2)
P1 O3 . 1.524(2)
P1 O1 1 1.537(2)
P1 O1 . 1.537(2)
P1 O2 . 1.541(2)
P1 C1 . 1.795(3)
O1 Cu2 2_646 1.932(2)
S1 O5 . 1.463(2)
S1 O6 . 1.465(2)
S1 O4 . 1.468(2)
S1 C2 . 1.774(3)
O4 Cu1 3_676 2.389(2)
O5 Cu2 4_575 2.420(2)
O5 Cu1 3_666 2.424(2)
C1 C2 . 1.530(4)
C1 H1A . 0.9700
C1 H1B . 0.9700
C2 H2A . 0.9700
C2 H2B . 0.9700
O7 Cu2 2_646 2.033(2)
O7 H7 . 0.8200
OW1 H1O1 . 0.8199
OW1 H2O1 . 0.8200
OW2 H1O2 . 0.8199
OW2 H2O2 . 0.8200
OW3 H1O3 . 0.8200
OW3 H2O3 . 0.8200
OW4 H1O4 . 0.8200
OW4 H2O4 . 0.8200
OW5 H1O5 . 0.8199
OW5 H2O5 . 0.8200

loop_
_geom_hbond_atom_site_label_D
_geom_hbond_atom_site_label_H
_geom_hbond_atom_site_label_A
_geom_hbond_site_symmetry_A
_geom_hbond_distance_DH
_geom_hbond_distance_HA
_geom_hbond_distance_DA
_geom_hbond_angle_DHA
OW1 H2O1 OW3 3_666 0.82 1.90 2.709(3) 168.1
OW1 H1O1 O6 1_655 0.82 2.10 2.802(3) 143.8
OW2 H1O2 O6 1_655 0.82 1.90 2.689(3) 162.3
OW2 H2O2 OW4 1_655 0.82 1.85 2.634(3) 158.8
OW3 H1O3 O1 1 0.82 1.89 2.692(3) 165.7
OW3 H2O3 OW5 2_546 0.82 2.16 2.967(4) 170.0
OW4 H2O4 O2 2_546 0.82 1.89 2.707(3) 173.5
OW4 H1O4 OW5 2_546 0.82 1.97 2.677(4) 143.8
OW5 H1O5 OW2 1_455 0.82 2.32 2.912(4) 129.9
OW5 H2O5 OW4 1_565 0.82 1.93 2.735(4) 167.5
